data_7029211
loop_
_publ_author_name
'Gong, Yun'
'Zhang, Miao Miao'
'Hua, Wei'
'Sun, Jun Liang'
'Shi, Hui Fang'
'Jiang, Peng Gang'
'Liao, Fu Hui'
'Lin, Jian Hua'

_publ_section_title
;
 Metal-organic frameworks built from achiral
 3-(5-(pyridin-4-yl)-4H-1,2,4-triazol-3-yl)benzoic acid: syntheses and
 structures of metal(II) complexes.
;
_journal_issue 1
_journal_name_full 'Dalton transactions (Cambridge, England : 2003)'
_journal_page_first 145
_journal_page_last 151
_journal_paper_doi 10.1039/c3dt51736e
_journal_volume 43
_journal_year 2014
_chemical_formula_sum 'C28 H38 Cd N8 O14'
_chemical_formula_weight 823.06
_chemical_name_systematic
; 
 ? 
;
_space_group_IT_number 15
_symmetry_cell_setting monoclinic
_symmetry_space_group_name_Hall '-C 2yc'
_symmetry_space_group_name_H-M 'C 1 2/c 1'
_atom_sites_solution_hydrogens geom
_atom_sites_solution_primary direct
_atom_sites_solution_secondary difmap
_audit_creation_method SHELXL-97
_cell_angle_alpha 90.00
_cell_angle_beta 127.380(4)
_cell_angle_gamma 90.00
_cell_formula_units_Z 4
_cell_length_a 30.7179(12)
_cell_length_b 6.9997(4)
_cell_length_c 19.1087(8)
_cell_measurement_reflns_used 4880
_cell_measurement_temperature 293(2)
_cell_measurement_theta_max 28.2079
_cell_measurement_theta_min 3.0062
_cell_volume 3264.9(3)
_computing_cell_refinement 'CrysAlisPro, Agilent Technologies'
_computing_data_collection 'CrysAlisPro, Agilent Technologies'
_computing_data_reduction 'CrysAlisPro, Agilent Technologies'
_computing_molecular_graphics 'SHELXTL (Sheldrick, 1997)'
_computing_publication_material 'SHELXTL (Sheldrick, 1997)'
_computing_structure_refinement 'SHELXL97 (Sheldrick, 2008)'
_computing_structure_solution 'SHELXS97 (Sheldrick, 2008)'
_diffrn_ambient_temperature 293(2)
_diffrn_measured_fraction_theta_full 0.996
_diffrn_measured_fraction_theta_max 0.996
_diffrn_measurement_device_type 'SuperNova, Single source at offset, Eos'
_diffrn_measurement_method '\w scans'
_diffrn_radiation_monochromator graphite
_diffrn_radiation_source 'SuperNova (Mo) X-ray Source'
_diffrn_radiation_type MoK\a
_diffrn_radiation_wavelength 0.71073
_diffrn_reflns_av_R_equivalents 0.0331
_diffrn_reflns_av_unetI/netI 0.0520
_diffrn_reflns_limit_h_max 32
_diffrn_reflns_limit_h_min -36
_diffrn_reflns_limit_k_max 7
_diffrn_reflns_limit_k_min -8
_diffrn_reflns_limit_l_max 22
_diffrn_reflns_limit_l_min -19
_diffrn_reflns_number 5458
_diffrn_reflns_theta_full 25.00
_diffrn_reflns_theta_max 25.00
_diffrn_reflns_theta_min 3.03
_exptl_absorpt_coefficient_mu 0.752
_exptl_absorpt_correction_T_max 0.94
_exptl_absorpt_correction_T_min 0.82
_exptl_absorpt_correction_type multi-scan
_exptl_absorpt_process_details 'CrysAlisPro, Agilent Technologies'
_exptl_crystal_colour colorless
_exptl_crystal_density_diffrn 1.674
_exptl_crystal_density_method 'not measured'
_exptl_crystal_description block
_exptl_crystal_F_000 1688
_exptl_crystal_size_max 0.40
_exptl_crystal_size_mid 0.38
_exptl_crystal_size_min 0.30
_refine_diff_density_max 0.953
_refine_diff_density_min -0.499
_refine_diff_density_rms 0.097
_refine_ls_extinction_method none
_refine_ls_goodness_of_fit_ref 1.036
_refine_ls_hydrogen_treatment none
_refine_ls_matrix_type full
_refine_ls_number_parameters 218
_refine_ls_number_reflns 2874
_refine_ls_number_restraints 15
_refine_ls_restrained_S_all 1.037
_refine_ls_R_factor_all 0.0478
_refine_ls_R_factor_gt 0.0349
_refine_ls_shift/su_max 0.001
_refine_ls_shift/su_mean 0.000
_refine_ls_structure_factor_coef Fsqd
_refine_ls_weighting_details 'calc w=1/[\s^2^(Fo^2^)+(0.0327P)^2^+5.8186P] where P=(Fo^2^+2Fc^2^)/3'
_refine_ls_weighting_scheme calc
_refine_ls_wR_factor_gt 0.0759
_refine_ls_wR_factor_ref 0.0836
_reflns_number_gt 2350
_reflns_number_total 2874
_reflns_threshold_expression >2sigma(I)
_cod_data_source_file c3dt51736e.txt
_cod_data_source_block 121109b
_cod_depositor_comments
;
The following automatic conversions were performed:

'_symmetry_cell_setting' value 'Monoclinic' changed to 'monoclinic'
according to
/usr/data/users/saulius/automatic-downloads/current/RSC/lib/dictionaries/cif_core.dic
dictionary named 'cif_core.dic' version 2.4.2 from 2011-04-26.

Automatic conversion script
Id: cif_fix_values 2281 2013-09-26 08:29:07Z andrius 
;
_cod_original_sg_symbol_H-M C2/c
_cod_database_code 7029211

loop_
_symmetry_equiv_pos_as_xyz
'x, y, z'
'-x, y, -z+1/2'
'x+1/2, y+1/2, z'
'-x+1/2, y+1/2, -z+1/2'
'-x, -y, -z'
'x, -y, z-1/2'
'-x+1/2, -y+1/2, -z'
'x+1/2, -y+1/2, z-1/2'

loop_
_atom_site_label
_atom_site_type_symbol
_atom_site_fract_x
_atom_site_fract_y
_atom_site_fract_z
_atom_site_U_iso_or_equiv
_atom_site_adp_type
_atom_site_occupancy
_atom_site_symmetry_multiplicity
_atom_site_calc_flag
_atom_site_refinement_flags
C8 C 0.24120(12) 0.9956(5) 0.4982(2) 0.0108(2) Uani 1 1 d .
Cd1 Cd 0.0000 1.0000 0.5000 0.01029(12) Uani 1 2 d S
O1 O 0.05976(9) 0.9816(3) 0.46635(14) 0.0127(5) Uani 1 1 d .
O2 O 0.02945(9) 0.6921(3) 0.40359(16) 0.0179(5) Uani 1 1 d .
N4 N 0.32140(11) 1.0799(4) 0.55083(17) 0.0108(2) Uani 1 1 d .
H4 H 0.3512 1.1028 0.5573 0.013 Uiso 1 1 calc R
N2 N 0.26286(10) 1.0634(4) 0.58015(17) 0.0106(6) Uani 1 1 d .
N1 N 0.43417(10) 1.3620(4) 0.86245(17) 0.0117(6) Uani 1 1 d .
C10 C 0.35524(13) 1.1978(5) 0.6980(2) 0.0114(7) Uani 1 1 d .
C1 C 0.05881(12) 0.8365(5) 0.4246(2) 0.0111(7) Uani 1 1 d .
C2 C 0.09699(13) 0.8445(5) 0.3995(2) 0.0112(7) Uani 1 1 d .
C5 C 0.16770(12) 0.8452(4) 0.3552(2) 0.0108(2) Uani 1 1 d .
H5 H 0.1915 0.8427 0.3404 0.013 Uiso 1 1 calc R
C7 C 0.14843(12) 0.9256(5) 0.4561(2) 0.0108(2) Uani 1 1 d .
H7 H 0.1586 0.9830 0.5079 0.013 Uiso 1 1 calc R
C6 C 0.18515(12) 0.9218(5) 0.4362(2) 0.0108(2) Uani 1 1 d .
C14 C 0.40958(12) 1.2181(5) 0.7296(2) 0.0108(2) Uani 1 1 d .
H14 H 0.4205 1.1760 0.6962 0.013 Uiso 1 1 calc R
C11 C 0.34190(13) 1.2617(5) 0.7515(2) 0.0108(2) Uani 1 1 d .
H11 H 0.3062 1.2508 0.7332 0.013 Uiso 1 1 calc R
C12 C 0.38203(13) 1.3417(5) 0.8319(2) 0.0127(7) Uani 1 1 d .
H12 H 0.3724 1.3839 0.8670 0.015 Uiso 1 1 calc R
C4 C 0.11524(12) 0.7732(5) 0.2972(2) 0.0108(2) Uani 1 1 d .
H4C H 0.1033 0.7286 0.2424 0.013 Uiso 1 1 calc R
C3 C 0.08038(13) 0.7670(5) 0.3199(2) 0.0124(7) Uani 1 1 d .
H3 H 0.0460 0.7112 0.2821 0.015 Uiso 1 1 calc R
C9 C 0.31357(12) 1.1142(5) 0.6116(2) 0.0100(7) Uani 1 1 d .
C13 C 0.44675(13) 1.3010(5) 0.8104(2) 0.0108(2) Uani 1 1 d .
H13 H 0.4827 1.3155 0.8300 0.013 Uiso 1 1 calc R
N3 N 0.27558(10) 1.0039(4) 0.47807(17) 0.0108(2) Uani 1 1 d .
O4 O 0.21807(9) 0.0051(3) 0.67247(15) 0.0155(5) Uani 1 1 d D
O5 O 0.28865(10) 0.8961(3) 0.34884(15) 0.0170(5) Uani 1 1 d D
O3 O -0.03633(10) 0.6950(4) 0.45713(16) 0.0192(5) Uani 1 1 d D
O6 O 0.41291(10) 0.1479(4) 0.56387(16) 0.0191(6) Uani 1 1 d D
O7 O 0.14832(10) 0.6841(4) 0.15629(17) 0.0227(6) Uani 1 1 d D
H6A H 0.4319(12) 0.041(3) 0.568(2) 0.011(9) Uiso 1 1 d D
H4A H 0.2430(13) 0.025(6) 0.7335(12) 0.040(12) Uiso 1 1 d D
H4B H 0.2363(15) 0.027(6) 0.649(2) 0.044(13) Uiso 1 1 d D
H5A H 0.2874(17) 0.761(3) 0.348(3) 0.036(12) Uiso 1 1 d D
H7A H 0.1682(16) 0.789(4) 0.156(3) 0.051(14) Uiso 1 1 d D
H5B H 0.2814(18) 0.938(5) 0.387(2) 0.044(13) Uiso 1 1 d D
H6B H 0.4237(17) 0.256(3) 0.550(3) 0.049(14) Uiso 1 1 d D
H7B H 0.1622(18) 0.573(3) 0.148(3) 0.058(15) Uiso 1 1 d D
H3A H -0.0196(13) 0.657(6) 0.432(2) 0.038(12) Uiso 1 1 d D
H3B H -0.0743(7) 0.690(6) 0.415(2) 0.047(13) Uiso 1 1 d D

loop_
_atom_site_aniso_label
_atom_site_aniso_U_11
_atom_site_aniso_U_22
_atom_site_aniso_U_33
_atom_site_aniso_U_23
_atom_site_aniso_U_13
_atom_site_aniso_U_12
C8 0.0097(5) 0.0126(5) 0.0097(5) 0.0006(4) 0.0057(4) 0.0008(4)
Cd1 0.00812(17) 0.0149(2) 0.00851(18) 0.00187(15) 0.00538(15) 0.00069(15)
O1 0.0106(11) 0.0168(13) 0.0127(12) 0.0016(10) 0.0080(10) 0.0016(10)
O2 0.0172(12) 0.0164(13) 0.0264(14) -0.0020(11) 0.0165(12) -0.0035(11)
N4 0.0097(5) 0.0126(5) 0.0097(5) 0.0006(4) 0.0057(4) 0.0008(4)
N2 0.0093(13) 0.0122(14) 0.0102(14) -0.0017(12) 0.0059(12) 0.0002(12)
N1 0.0106(13) 0.0129(15) 0.0106(14) 0.0009(12) 0.0059(12) 0.0010(12)
C10 0.0126(16) 0.0074(17) 0.0131(17) 0.0030(14) 0.0072(15) 0.0009(14)
C1 0.0070(15) 0.0164(19) 0.0077(16) 0.0042(15) 0.0033(14) 0.0063(15)
C2 0.0121(16) 0.0110(17) 0.0104(16) 0.0016(14) 0.0067(15) 0.0014(14)
C5 0.0097(5) 0.0126(5) 0.0097(5) 0.0006(4) 0.0057(4) 0.0008(4)
C7 0.0097(5) 0.0126(5) 0.0097(5) 0.0006(4) 0.0057(4) 0.0008(4)
C6 0.0097(5) 0.0126(5) 0.0097(5) 0.0006(4) 0.0057(4) 0.0008(4)
C14 0.0097(5) 0.0126(5) 0.0097(5) 0.0006(4) 0.0057(4) 0.0008(4)
C11 0.0097(5) 0.0126(5) 0.0097(5) 0.0006(4) 0.0057(4) 0.0008(4)
C12 0.0137(17) 0.0153(18) 0.0120(17) -0.0024(14) 0.0093(15) -0.0009(15)
C4 0.0097(5) 0.0126(5) 0.0097(5) 0.0006(4) 0.0057(4) 0.0008(4)
C3 0.0082(15) 0.0129(17) 0.0126(17) 0.0004(14) 0.0045(14) 0.0008(14)
C9 0.0110(16) 0.0091(17) 0.0104(16) 0.0006(14) 0.0067(14) 0.0011(14)
C13 0.0097(5) 0.0126(5) 0.0097(5) 0.0006(4) 0.0057(4) 0.0008(4)
N3 0.0097(5) 0.0126(5) 0.0097(5) 0.0006(4) 0.0057(4) 0.0008(4)
O4 0.0149(12) 0.0223(14) 0.0121(12) -0.0013(11) 0.0097(11) -0.0023(11)
O5 0.0219(13) 0.0183(14) 0.0150(13) -0.0007(11) 0.0134(12) -0.0014(12)
O3 0.0153(12) 0.0228(14) 0.0182(13) -0.0012(11) 0.0096(12) -0.0021(11)
O6 0.0198(13) 0.0187(14) 0.0282(14) -0.0006(12) 0.0194(12) 0.0011(12)
O7 0.0217(13) 0.0234(15) 0.0277(15) -0.0005(13) 0.0173(13) 0.0012(12)

loop_
_atom_type_symbol
_atom_type_description
_atom_type_scat_dispersion_real
_atom_type_scat_dispersion_imag
_atom_type_scat_source
C C 0.0033 0.0016 'International Tables Vol C Tables 4.2.6.8 and 6.1.1.4'
H H 0.0000 0.0000 'International Tables Vol C Tables 4.2.6.8 and 6.1.1.4'
N N 0.0061 0.0033 'International Tables Vol C Tables 4.2.6.8 and 6.1.1.4'
O O 0.0106 0.0060 'International Tables Vol C Tables 4.2.6.8 and 6.1.1.4'
Cd Cd -0.8075 1.2024 'International Tables Vol C Tables 4.2.6.8 and 6.1.1.4'

loop_
_geom_angle_atom_site_label_1
_geom_angle_atom_site_label_2
_geom_angle_atom_site_label_3
_geom_angle
_geom_angle_site_symmetry_1
_geom_angle_site_symmetry_3
N3 C8 N2 113.5(3) . .
N3 C8 C6 122.1(3) . .
N2 C8 C6 124.4(3) . .
O1 Cd1 O1 180.000(1) 5_576 .
O1 Cd1 O3 98.36(8) 5_576 5_576
O1 Cd1 O3 81.64(8) . 5_576
O1 Cd1 O3 81.64(8) 5_576 .
O1 Cd1 O3 98.36(8) . .
O3 Cd1 O3 180.0 5_576 .
O1 Cd1 N1 90.07(8) 5_576 4_546
O1 Cd1 N1 89.93(8) . 4_546
O3 Cd1 N1 94.65(9) 5_576 4_546
O3 Cd1 N1 85.35(9) . 4_546
O1 Cd1 N1 89.93(8) 5_576 8_475
O1 Cd1 N1 90.07(8) . 8_475
O3 Cd1 N1 85.35(9) 5_576 8_475
O3 Cd1 N1 94.65(9) . 8_475
N1 Cd1 N1 180.0 4_546 8_475
C1 O1 Cd1 120.06(19) . .
C9 N4 N3 109.8(2) . .
C9 N4 H4 125.1 . .
N3 N4 H4 125.1 . .
C9 N2 C8 103.4(2) . .
C13 N1 C12 116.9(3) . .
C13 N1 Cd1 121.6(2) . 4_556
C12 N1 Cd1 121.5(2) . 4_556
C11 C10 C14 117.4(3) . .
C11 C10 C9 120.9(3) . .
C14 C10 C9 121.7(3) . .
O2 C1 O1 125.6(3) . .
O2 C1 C2 118.4(3) . .
O1 C1 C2 116.1(3) . .
C7 C2 C3 120.2(3) . .
C7 C2 C1 120.2(3) . .
C3 C2 C1 119.5(3) . .
C4 C5 C6 120.2(3) . .
C4 C5 H5 119.9 . .
C6 C5 H5 119.9 . .
C2 C7 C6 120.5(3) . .
C2 C7 H7 119.7 . .
C6 C7 H7 119.7 . .
C7 C6 C5 118.6(3) . .
C7 C6 C8 121.4(3) . .
C5 C6 C8 120.0(3) . .
C13 C14 C10 119.2(3) . .
C13 C14 H14 120.4 . .
C10 C14 H14 120.4 . .
C12 C11 C10 119.3(3) . .
C12 C11 H11 120.3 . .
C10 C11 H11 120.3 . .
N1 C12 C11 123.6(3) . .
N1 C12 H12 118.2 . .
C11 C12 H12 118.2 . .
C3 C4 C5 120.7(3) . .
C3 C4 H4C 119.7 . .
C5 C4 H4C 119.7 . .
C4 C3 C2 119.5(3) . .
C4 C3 H3 120.2 . .
C2 C3 H3 120.2 . .
N2 C9 N4 109.6(3) . .
N2 C9 C10 126.7(3) . .
N4 C9 C10 123.7(3) . .
N1 C13 C14 123.6(3) . .
N1 C13 H13 118.2 . .
C14 C13 H13 118.2 . .
C8 N3 N4 103.6(2) . .
H4A O4 H4B 108(2) . .
H5A O5 H5B 107(2) . .
Cd1 O3 H3A 98(2) . .
Cd1 O3 H3B 115(3) . .
H3A O3 H3B 109(2) . .
H6A O6 H6B 112(2) . .
H7A O7 H7B 106(2) . .

loop_
_geom_bond_atom_site_label_1
_geom_bond_atom_site_label_2
_geom_bond_distance
_geom_bond_site_symmetry_2
C8 N3 1.326(4) .
C8 N2 1.362(4) .
C8 C6 1.469(4) .
Cd1 O1 2.287(2) 5_576
Cd1 O1 2.287(2) .
Cd1 O3 2.316(2) 5_576
Cd1 O3 2.316(2) .
Cd1 N1 2.340(3) 4_546
Cd1 N1 2.340(3) 8_475
O1 C1 1.281(4) .
O2 C1 1.248(4) .
N4 C9 1.343(4) .
N4 N3 1.349(4) .
N4 H4 0.8600 .
N2 C9 1.333(4) .
N1 C13 1.337(4) .
N1 C12 1.338(4) .
N1 Cd1 2.340(3) 4_556
C10 C11 1.385(4) .
C10 C14 1.396(4) .
C10 C9 1.464(4) .
C1 C2 1.515(4) .
C2 C7 1.383(4) .
C2 C3 1.387(4) .
C5 C4 1.382(4) .
C5 C6 1.401(4) .
C5 H5 0.9300 .
C7 C6 1.393(4) .
C7 H7 0.9300 .
C14 C13 1.373(4) .
C14 H14 0.9300 .
C11 C12 1.377(4) .
C11 H11 0.9300 .
C12 H12 0.9300 .
C4 C3 1.378(4) .
C4 H4C 0.9300 .
C3 H3 0.9300 .
C13 H13 0.9300 .
O4 H4A 0.939(18) .
O4 H4B 0.926(18) .
O5 H5A 0.943(18) .
O5 H5B 0.929(18) .
O3 H3A 0.931(18) .
O3 H3B 0.932(18) .
O6 H6A 0.917(17) .
O6 H6B 0.922(18) .
O7 H7A 0.955(18) .
O7 H7B 0.946(18) .
